data_7122984
loop_
_publ_author_name
'Okuda, Jun'
'Lemmerz, Lara E.'
'Mukherjee, Debabrata'
'Spaniol, Thomas Paul'
'Laurent, Maron'
'Menard, Gabriel'
'Wong, Anthony'

_publ_section_title
;
 Cationic Magnesium Hydride [MgH]+ Stabilized by an NNNN-Type Macrocycle
;
_journal_name_full 'Chemical Communications'
_journal_paper_doi 10.1039/C9CC00490D
_journal_year 2019
_chemical_formula_moiety 'C12 H32 B Mg N4, C32 H36 B'
_chemical_formula_sum 'C44 H68 B2 Mg N4'
_chemical_formula_weight 698.95
_chemical_properties_physical Air-sensitive,Moisture-sensitive,Oxygen-sensitive
_space_group_crystal_system monoclinic
_space_group_IT_number 4
_space_group_name_Hall 'P 2yb'
_space_group_name_H-M_alt 'P 1 21 1'
_symmetry_space_group_name_Hall 'P 2yb'
_symmetry_space_group_name_H-M 'P 1 21 1'
_atom_sites_solution_hydrogens mixed
_audit_creation_method SHELXL-2018/3
_audit_update_record
;
2019-01-18 deposited with the CCDC.    2019-02-13 downloaded from the CCDC.
;
_cell_angle_alpha 90
_cell_angle_beta 90.00(3)
_cell_angle_gamma 90
_cell_formula_units_Z 2
_cell_length_a 11.870(2)
_cell_length_b 15.682(3)
_cell_length_c 11.922(2)
_cell_measurement_reflns_used 20596
_cell_measurement_temperature 100(2)
_cell_measurement_theta_max 90.00
_cell_measurement_theta_min 3.72
_cell_volume 2219.2(7)
_computing_cell_refinement 'X-Area Recipe 1.33.0.0 (STOE, 2015)'
_computing_data_collection 'X-Area Pilatus3_SV 1.31.131.0 (STOE, 2017)'
_computing_data_reduction
;
X-Area Integrate 1.71.0.0 (STOE, 2016)
X-Area LANA 1.71.4.0 (STOE, 2017)
;
_computing_molecular_graphics 'DIAMOND (Brandenburg)'
_computing_structure_refinement 'SHELXL-2018/3 (Sheldrick, 2018)'
_computing_structure_solution 'SIR-92 (Altomare)'
_diffrn_ambient_temperature 100(2)
_diffrn_detector 'Hybrid Pixel Counting Detector'
_diffrn_detector_area_resol_mean 5.81
_diffrn_detector_type 'Dectris Pilatus 200K'
_diffrn_measured_fraction_theta_full 0.903
_diffrn_measured_fraction_theta_max 0.918
_diffrn_measurement_device_type 'STOE STADIVARI'
_diffrn_measurement_method '\w scans'
_diffrn_radiation_monochromator 'multilayer optics'
_diffrn_radiation_type CuK\a
_diffrn_radiation_wavelength 1.54178
_diffrn_reflns_av_R_equivalents 0.0246
_diffrn_reflns_av_unetI/netI 0.0275
_diffrn_reflns_Laue_measured_fraction_full 0.903
_diffrn_reflns_Laue_measured_fraction_max 0.918
_diffrn_reflns_limit_h_max 7
_diffrn_reflns_limit_h_min -14
_diffrn_reflns_limit_k_max 18
_diffrn_reflns_limit_k_min -18
_diffrn_reflns_limit_l_max 13
_diffrn_reflns_limit_l_min -14
_diffrn_reflns_number 12825
_diffrn_reflns_point_group_measured_fraction_full 0.827
_diffrn_reflns_point_group_measured_fraction_max 0.850
_diffrn_reflns_theta_full 25.000
_diffrn_reflns_theta_max 68.235
_diffrn_reflns_theta_min 4.672
_exptl_absorpt_coefficient_mu 0.575
_exptl_absorpt_correction_T_max 0.8271
_exptl_absorpt_correction_T_min 0.1104
_exptl_absorpt_correction_type multi-scan
_exptl_crystal_colour colourless
_exptl_crystal_density_diffrn 1.046
_exptl_crystal_description rod
_exptl_crystal_F_000 764
_exptl_crystal_recrystallization_method 'Re-crystallisation from solvent: thf and cyclohexane'
_exptl_crystal_size_max 0.410
_exptl_crystal_size_mid 0.220
_exptl_crystal_size_min 0.120
_refine_diff_density_max 0.440
_refine_diff_density_min -0.406
_refine_diff_density_rms 0.053
_refine_ls_abs_structure_details
;
 Classical Flack method preferred over Parsons because s.u. lower.
;
_refine_ls_abs_structure_Flack 0.03(9)
_refine_ls_extinction_method none
_refine_ls_goodness_of_fit_ref 1.031
_refine_ls_hydrogen_treatment mixed
_refine_ls_matrix_type full
_refine_ls_number_parameters 488
_refine_ls_number_reflns 6907
_refine_ls_number_restraints 1
_refine_ls_restrained_S_all 1.030
_refine_ls_R_factor_all 0.0698
_refine_ls_R_factor_gt 0.0637
_refine_ls_shift/su_max 0.000
_refine_ls_shift/su_mean 0.000
_refine_ls_structure_factor_coef Fsqd
_refine_ls_weighting_details 'w=1/[\s^2^(Fo^2^)+(0.1207P)^2^+1.0311P] where P=(Fo^2^+2Fc^2^)/3'
_refine_ls_weighting_scheme calc
_refine_ls_wR_factor_gt 0.1654
_refine_ls_wR_factor_ref 0.1732
_reflns_Friedel_coverage 0.782
_reflns_Friedel_fraction_full 0.736
_reflns_Friedel_fraction_max 0.777
_reflns_number_gt 6357
_reflns_number_total 6907
_reflns_threshold_expression 'I > 2\s(I)'
_cod_data_source_file c9cc00490d2.cif
_cod_data_source_block 3
_cod_database_code 7122984
_shelx_shelxl_version_number 2018/3
_shelx_space_group_comment
;
The symmetry employed for this shelxl refinement is uniquely defined
by the following loop, which should always be used as a source of
symmetry information in preference to the above space-group names.
They are only intended as comments.
;
_shelx_estimated_absorpt_t_min 0.798
_shelx_estimated_absorpt_t_max 0.934

loop_
_space_group_symop_operation_xyz
'x, y, z'
'-x, y+1/2, -z'

loop_
_atom_site_label
_atom_site_type_symbol
_atom_site_fract_x
_atom_site_fract_y
_atom_site_fract_z
_atom_site_U_iso_or_equiv
_atom_site_adp_type
_atom_site_occupancy
_atom_site_site_symmetry_order
_atom_site_calc_flag
_atom_site_refinement_flags_posn
_atom_site_refinement_flags_adp
Mg1 Mg 0.86649(12) 0.26382(8) 0.19415(11) 0.0267(3) Uani 1 1 d . .
N1 N 0.7318(4) 0.3103(3) 0.1050(3) 0.0350(9) Uani 1 1 d . .
N2 N 0.7116(3) 0.2599(2) 0.3387(3) 0.0316(8) Uani 1 1 d . .
N3 N 0.9417(4) 0.3206(3) 0.3349(3) 0.0359(9) Uani 1 1 d . .
N4 N 0.9641(3) 0.3714(2) 0.0981(3) 0.0335(8) Uani 1 1 d . .
B1 B 0.9438(5) 0.1401(3) 0.1169(5) 0.0366(12) Uani 1 1 d . .
H1 H 0.979(6) 0.074(5) 0.086(6) 0.07(2) Uiso 1 1 d . .
H2 H 0.914(6) 0.177(4) 0.037(6) 0.060(19) Uiso 1 1 d . .
H3 H 0.998(6) 0.174(5) 0.157(6) 0.06(2) Uiso 1 1 d . .
H4 H 0.844(8) 0.134(7) 0.172(8) 0.10(3) Uiso 1 1 d . .
C1 C 0.6388(5) 0.3471(3) 0.1953(5) 0.0450(12) Uani 1 1 d . .
H1E H 0.668757 0.400260 0.228604 0.054 Uiso 1 1 calc R U
H1F H 0.569270 0.362029 0.153839 0.054 Uiso 1 1 calc R U
C2 C 0.6067(4) 0.2846(3) 0.2929(4) 0.0421(12) Uani 1 1 d . .
H2A H 0.559770 0.313812 0.349815 0.051 Uiso 1 1 calc R U
H2B H 0.564994 0.234613 0.263856 0.051 Uiso 1 1 calc R U
C3 C 0.7318(5) 0.3241(3) 0.4226(4) 0.0417(12) Uani 1 1 d . .
H3A H 0.712847 0.381600 0.394013 0.050 Uiso 1 1 calc R U
H3B H 0.687457 0.312776 0.491306 0.050 Uiso 1 1 calc R U
C4 C 0.8500(5) 0.3164(4) 0.4437(4) 0.0487(13) Uani 1 1 d . .
H4A H 0.862173 0.261426 0.482729 0.058 Uiso 1 1 calc R U
H4B H 0.871067 0.362095 0.496982 0.058 Uiso 1 1 calc R U
C5 C 0.9654(5) 0.4105(3) 0.3004(5) 0.0475(13) Uani 1 1 d . .
H5A H 1.013668 0.437807 0.357805 0.057 Uiso 1 1 calc R U
H5B H 0.893527 0.442515 0.297283 0.057 Uiso 1 1 calc R U
C6 C 1.0281(5) 0.4168(4) 0.1777(5) 0.0457(12) Uani 1 1 d . .
H6A H 1.034717 0.476014 0.155230 0.055 Uiso 1 1 d R U
H6B H 1.103277 0.392764 0.182600 0.055 Uiso 1 1 d R U
C7 C 0.8746(5) 0.4299(3) 0.0736(5) 0.0413(12) Uani 1 1 d . .
H7A H 0.849446 0.459002 0.142924 0.050 Uiso 1 1 calc R U
H7B H 0.900074 0.473561 0.019293 0.050 Uiso 1 1 calc R U
C8 C 0.7850(5) 0.3808(3) 0.0273(5) 0.0474(14) Uani 1 1 d . .
H8A H 0.813208 0.352647 -0.041567 0.057 Uiso 1 1 calc R U
H8B H 0.724324 0.420425 0.004393 0.057 Uiso 1 1 calc R U
C9 C 0.6848(5) 0.2453(3) 0.0364(4) 0.0412(12) Uani 1 1 d . .
H9A H 0.740432 0.227378 -0.019524 0.062 Uiso 1 1 calc R U
H9B H 0.617697 0.267370 -0.001677 0.062 Uiso 1 1 calc R U
H9C H 0.663862 0.196451 0.083198 0.062 Uiso 1 1 calc R U
C10 C 0.6857(5) 0.1755(3) 0.3936(4) 0.0430(12) Uani 1 1 d . .
H10A H 0.626099 0.183275 0.449609 0.064 Uiso 1 1 calc R U
H10B H 0.753638 0.153602 0.430359 0.064 Uiso 1 1 calc R U
H10C H 0.660437 0.134728 0.336596 0.064 Uiso 1 1 calc R U
C11 C 1.0457(5) 0.2788(4) 0.3579(5) 0.0479(13) Uani 1 1 d . .
H11A H 1.031252 0.218848 0.376091 0.072 Uiso 1 1 calc R U
H11B H 1.082770 0.306598 0.421530 0.072 Uiso 1 1 calc R U
H11C H 1.094492 0.282164 0.291724 0.072 Uiso 1 1 calc R U
C12 C 1.0487(5) 0.3480(4) -0.0058(5) 0.0470(13) Uani 1 1 d . .
H12A H 1.104379 0.306068 0.019307 0.070 Uiso 1 1 calc R U
H12B H 1.087385 0.399822 -0.030932 0.070 Uiso 1 1 calc R U
H12C H 1.004859 0.324218 -0.068046 0.070 Uiso 1 1 calc R U
C13 C 0.2693(4) 0.4876(3) 0.4370(4) 0.0313(10) Uani 1 1 d . .
C14 C 0.3153(4) 0.4182(3) 0.4895(4) 0.0353(10) Uani 1 1 d . .
H14 H 0.383187 0.393750 0.462152 0.042 Uiso 1 1 calc R U
C15 C 0.2576(4) 0.3806(3) 0.5911(4) 0.0371(11) Uani 1 1 d . .
C16 C 0.1486(4) 0.4117(3) 0.6442(4) 0.0372(10) Uani 1 1 d . .
H16 H 0.118155 0.385430 0.709246 0.045 Uiso 1 1 calc R U
C17 C 0.0976(4) 0.4779(3) 0.5946(4) 0.0342(10) Uani 1 1 d . .
C18 C 0.1602(4) 0.5143(3) 0.4936(4) 0.0317(10) Uani 1 1 d . .
H18 H 0.124568 0.562237 0.460048 0.038 Uiso 1 1 calc R U
C19 C 0.3123(5) 0.3081(3) 0.6440(5) 0.0495(14) Uani 1 1 d . .
H19A H 0.298134 0.256658 0.599537 0.074 Uiso 1 1 calc R U
H19B H 0.281974 0.300343 0.719777 0.074 Uiso 1 1 calc R U
H19C H 0.393577 0.318454 0.648333 0.074 Uiso 1 1 calc R U
C20 C -0.0216(5) 0.5100(3) 0.6504(5) 0.0414(11) Uani 1 1 d . .
H20A H -0.078687 0.465353 0.641577 0.062 Uiso 1 1 calc R U
H20B H -0.046985 0.562050 0.612525 0.062 Uiso 1 1 calc R U
H20C H -0.010320 0.521772 0.730334 0.062 Uiso 1 1 calc R U
C21 C 0.2895(4) 0.6224(3) 0.2908(4) 0.0278(9) Uani 1 1 d . .
C22 C 0.3474(4) 0.7008(3) 0.2866(3) 0.0278(9) Uani 1 1 d . .
H22 H 0.426877 0.700174 0.295733 0.033 Uiso 1 1 calc R U
C23 C 0.2949(4) 0.7786(3) 0.2700(3) 0.0274(9) Uani 1 1 d . .
C24 C 0.1799(4) 0.7792(3) 0.2624(3) 0.0285(9) Uani 1 1 d . .
H24 H 0.140967 0.831930 0.255992 0.034 Uiso 1 1 calc R U
C25 C 0.1186(4) 0.7023(3) 0.2639(4) 0.0291(9) Uani 1 1 d . .
C26 C 0.1764(4) 0.6260(3) 0.2751(4) 0.0290(9) Uani 1 1 d . .
H26 H 0.135137 0.574165 0.271625 0.035 Uiso 1 1 calc R U
C27 C 0.3633(4) 0.8608(3) 0.2578(4) 0.0358(10) Uani 1 1 d . .
H27A H 0.423137 0.861800 0.314323 0.054 Uiso 1 1 calc R U
H27B H 0.313657 0.910053 0.268404 0.054 Uiso 1 1 calc R U
H27C H 0.396766 0.863034 0.182692 0.054 Uiso 1 1 calc R U
C28 C -0.0052(4) 0.7008(3) 0.2570(5) 0.0420(11) Uani 1 1 d . .
H28A H -0.028929 0.655797 0.205135 0.063 Uiso 1 1 calc R U
H28B H -0.032380 0.756074 0.229801 0.063 Uiso 1 1 calc R U
H28C H -0.036709 0.689597 0.331555 0.063 Uiso 1 1 calc R U
C29 C 0.4809(4) 0.5426(3) 0.3178(4) 0.0301(10) Uani 1 1 d . .
C30 C 0.5254(4) 0.5417(3) 0.4180(4) 0.0292(9) Uani 1 1 d . .
H30 H 0.483702 0.529620 0.484171 0.035 Uiso 1 1 calc R U
C31 C 0.6400(4) 0.5605(3) 0.4181(4) 0.0342(10) Uani 1 1 d . .
C32 C 0.7141(4) 0.5833(3) 0.3159(4) 0.0353(10) Uani 1 1 d . .
H32 H 0.790263 0.594179 0.327255 0.042 Uiso 1 1 d R U
C33 C 0.6738(4) 0.5878(3) 0.2139(4) 0.0334(10) Uani 1 1 d . .
C34 C 0.5596(4) 0.5665(3) 0.2174(4) 0.0307(9) Uani 1 1 d . .
H34 H 0.524184 0.566659 0.147798 0.037 Uiso 1 1 d R U
C35 C 0.6833(5) 0.5598(4) 0.5287(5) 0.0489(13) Uani 1 1 d . .
H35A H 0.620856 0.561563 0.582355 0.073 Uiso 1 1 calc R U
H35B H 0.731821 0.609631 0.539754 0.073 Uiso 1 1 calc R U
H35C H 0.727291 0.507641 0.540425 0.073 Uiso 1 1 calc R U
C36 C 0.7505(4) 0.6217(3) 0.1053(5) 0.0421(12) Uani 1 1 d . .
H36A H 0.724486 0.593651 0.036613 0.063 Uiso 1 1 calc R U
H36B H 0.829972 0.607763 0.118122 0.063 Uiso 1 1 calc R U
H36C H 0.742137 0.683589 0.097559 0.063 Uiso 1 1 calc R U
B2 B 0.3436(4) 0.5288(3) 0.3151(4) 0.0287(10) Uani 1 1 d . .
C37 C 0.3382(4) 0.4642(3) 0.2062(4) 0.0303(9) Uani 1 1 d . .
C38 C 0.3365(4) 0.3750(3) 0.2170(4) 0.0328(10) Uani 1 1 d . .
H38 H 0.329486 0.350753 0.289695 0.039 Uiso 1 1 calc R U
C39 C 0.3451(4) 0.3200(3) 0.1226(4) 0.0364(11) Uani 1 1 d . .
C40 C 0.3532(4) 0.3547(3) 0.0144(4) 0.0367(11) Uani 1 1 d . .
H40 H 0.360219 0.317947 -0.048596 0.044 Uiso 1 1 calc R U
C41 C 0.3508(4) 0.4430(3) -0.0011(4) 0.0363(10) Uani 1 1 d . .
C42 C 0.3435(4) 0.4951(3) 0.0952(4) 0.0326(10) Uani 1 1 d . .
H42 H 0.342118 0.555164 0.084485 0.039 Uiso 1 1 calc R U
C43 C 0.3431(5) 0.2238(3) 0.1411(5) 0.0466(13) Uani 1 1 d . .
H43A H 0.368772 0.210896 0.217370 0.070 Uiso 1 1 calc R U
H43B H 0.393196 0.196110 0.086798 0.070 Uiso 1 1 calc R U
H43C H 0.266171 0.202517 0.130988 0.070 Uiso 1 1 calc R U
C44 C 0.3566(5) 0.4817(4) -0.1179(5) 0.0472(13) Uani 1 1 d . .
H44A H 0.290861 0.518292 -0.130070 0.071 Uiso 1 1 calc R U
H44B H 0.357287 0.436002 -0.173980 0.071 Uiso 1 1 calc R U
H44C H 0.425538 0.515701 -0.124881 0.071 Uiso 1 1 calc R U

loop_
_atom_site_aniso_label
_atom_site_aniso_U_11
_atom_site_aniso_U_22
_atom_site_aniso_U_33
_atom_site_aniso_U_23
_atom_site_aniso_U_13
_atom_site_aniso_U_12
Mg1 0.0293(7) 0.0206(7) 0.0300(7) -0.0008(5) -0.0079(5) 0.0013(5)
N1 0.037(2) 0.032(2) 0.036(2) -0.0026(16) -0.0157(16) 0.0006(16)
N2 0.038(2) 0.0222(18) 0.0342(18) 0.0014(15) -0.0053(15) 0.0002(16)
N3 0.040(2) 0.0278(19) 0.040(2) -0.0013(16) -0.0179(17) 0.0031(16)
N4 0.035(2) 0.027(2) 0.038(2) 0.0025(15) -0.0078(16) -0.0020(15)
B1 0.041(3) 0.026(3) 0.043(3) -0.005(2) -0.004(2) 0.006(2)
C1 0.044(3) 0.043(3) 0.048(3) 0.000(2) -0.014(2) 0.009(2)
C2 0.035(3) 0.041(3) 0.050(3) 0.001(2) -0.004(2) 0.004(2)
C3 0.053(3) 0.035(3) 0.037(2) -0.008(2) 0.004(2) -0.003(2)
C4 0.069(4) 0.042(3) 0.035(2) -0.007(2) -0.015(2) 0.005(3)
C5 0.057(3) 0.033(3) 0.053(3) -0.006(2) -0.022(2) -0.004(2)
C6 0.053(3) 0.031(2) 0.053(3) -0.005(2) -0.012(2) -0.012(2)
C7 0.047(3) 0.031(3) 0.046(3) 0.010(2) -0.011(2) -0.008(2)
C8 0.059(4) 0.032(3) 0.051(3) 0.010(2) -0.027(3) -0.009(2)
C9 0.045(3) 0.039(3) 0.040(3) 0.003(2) -0.017(2) -0.015(2)
C10 0.063(4) 0.028(3) 0.038(3) 0.0071(19) -0.001(2) -0.003(2)
C11 0.045(3) 0.045(3) 0.054(3) -0.001(2) -0.028(2) 0.003(2)
C12 0.048(3) 0.047(3) 0.046(3) -0.004(2) 0.001(2) -0.011(2)
C13 0.035(3) 0.017(2) 0.042(2) 0.0000(17) -0.0141(19) -0.0044(16)
C14 0.034(2) 0.022(2) 0.050(3) -0.0028(19) -0.015(2) -0.0012(18)
C15 0.046(3) 0.022(2) 0.043(3) 0.0016(18) -0.017(2) -0.0082(18)
C16 0.047(3) 0.026(2) 0.038(2) 0.0012(19) -0.009(2) -0.011(2)
C17 0.036(3) 0.023(2) 0.044(2) -0.0058(18) -0.008(2) -0.0086(17)
C18 0.037(3) 0.019(2) 0.039(2) -0.0022(17) -0.0119(19) -0.0030(16)
C19 0.061(4) 0.029(3) 0.059(3) 0.011(2) -0.021(3) -0.009(2)
C20 0.042(3) 0.032(3) 0.050(3) -0.005(2) -0.001(2) -0.009(2)
C21 0.027(2) 0.025(2) 0.031(2) -0.0043(16) -0.0074(16) 0.0007(16)
C22 0.030(2) 0.024(2) 0.029(2) -0.0015(16) -0.0056(16) 0.0000(17)
C23 0.033(2) 0.023(2) 0.0262(19) -0.0001(15) -0.0054(16) -0.0016(16)
C24 0.039(2) 0.020(2) 0.0262(19) 0.0018(15) -0.0039(16) 0.0071(17)
C25 0.031(2) 0.025(2) 0.031(2) 0.0020(17) -0.0082(17) 0.0027(17)
C26 0.028(2) 0.021(2) 0.038(2) 0.0006(17) -0.0061(17) -0.0017(16)
C27 0.043(3) 0.025(2) 0.039(2) 0.0005(18) -0.009(2) -0.0015(19)
C28 0.033(3) 0.034(3) 0.059(3) 0.009(2) -0.013(2) 0.002(2)
C29 0.030(2) 0.018(2) 0.042(2) -0.0031(16) -0.0135(18) 0.0039(15)
C30 0.031(2) 0.019(2) 0.038(2) -0.0018(16) -0.0087(17) 0.0013(15)
C31 0.038(3) 0.019(2) 0.046(3) 0.0009(18) -0.021(2) 0.0012(17)
C32 0.031(2) 0.019(2) 0.056(3) -0.0007(18) -0.016(2) -0.0007(16)
C33 0.031(3) 0.023(2) 0.046(3) -0.0006(18) -0.0108(19) 0.0018(16)
C34 0.026(2) 0.023(2) 0.042(2) -0.0012(18) -0.0131(18) 0.0022(16)
C35 0.053(3) 0.040(3) 0.054(3) 0.002(2) -0.030(3) -0.006(2)
C36 0.034(3) 0.038(3) 0.054(3) 0.006(2) -0.010(2) -0.006(2)
B2 0.028(3) 0.021(2) 0.037(3) -0.0018(19) -0.0073(19) 0.0005(18)
C37 0.025(2) 0.023(2) 0.043(2) -0.0060(17) -0.0117(18) 0.0001(15)
C38 0.026(2) 0.025(2) 0.047(3) -0.0026(18) -0.0135(18) 0.0003(16)
C39 0.031(3) 0.025(2) 0.053(3) -0.006(2) -0.015(2) 0.0021(17)
C40 0.032(3) 0.030(2) 0.048(3) -0.015(2) -0.011(2) 0.0012(18)
C41 0.033(3) 0.035(2) 0.041(3) -0.0069(19) -0.0106(19) 0.0012(18)
C42 0.030(2) 0.023(2) 0.045(3) -0.0030(18) -0.0084(19) 0.0010(16)
C43 0.050(3) 0.026(2) 0.064(3) -0.008(2) -0.022(3) 0.001(2)
C44 0.057(4) 0.041(3) 0.043(3) -0.008(2) -0.013(2) 0.005(2)

loop_
_atom_type_symbol
_atom_type_description
_atom_type_scat_dispersion_real
_atom_type_scat_dispersion_imag
_atom_type_scat_source
C C 0.0181 0.0091 'International Tables Vol C Tables 4.2.6.8 and 6.1.1.4'
H H 0.0000 0.0000 'International Tables Vol C Tables 4.2.6.8 and 6.1.1.4'
B B 0.0090 0.0039 'International Tables Vol C Tables 4.2.6.8 and 6.1.1.4'
N N 0.0311 0.0180 'International Tables Vol C Tables 4.2.6.8 and 6.1.1.4'
Mg Mg 0.1719 0.1771 'International Tables Vol C Tables 4.2.6.8 and 6.1.1.4'

loop_
_geom_angle_atom_site_label_1
_geom_angle_atom_site_label_2
_geom_angle_atom_site_label_3
_geom_angle
N1 Mg1 N3 126.43(17)
N1 Mg1 B1 113.4(2)
N3 Mg1 B1 120.1(2)
N1 Mg1 N4 82.90(16)
N3 Mg1 N4 82.82(16)
B1 Mg1 N4 102.17(19)
N1 Mg1 N2 78.15(15)
N3 Mg1 N2 76.94(15)
B1 Mg1 N2 122.39(18)
N4 Mg1 N2 135.39(14)
N1 Mg1 H2 88.8(17)
N3 Mg1 H2 140.5(17)
B1 Mg1 H2 28.7(17)
N4 Mg1 H2 84.8(17)
N2 Mg1 H2 134.1(17)
N1 Mg1 H3 134(2)
N3 Mg1 H3 98(2)
B1 Mg1 H3 24(2)
N4 Mg1 H3 90.6(19)
N2 Mg1 H3 131.0(19)
H2 Mg1 H3 45(2)
N1 Mg1 H4 101(3)
N3 Mg1 H4 125(3)
B1 Mg1 H4 35(3)
N4 Mg1 H4 135(3)
N2 Mg1 H4 88(3)
H2 Mg1 H4 51(3)
H3 Mg1 H4 55(3)
C9 N1 C8 108.8(4)
C9 N1 C1 111.3(4)
C8 N1 C1 114.1(4)
C9 N1 Mg1 110.4(3)
C8 N1 Mg1 104.0(3)
C1 N1 Mg1 108.0(3)
C2 N2 C3 102.9(4)
C2 N2 C10 103.3(4)
C3 N2 C10 110.3(4)
C2 N2 Mg1 111.8(3)
C3 N2 Mg1 109.6(3)
C10 N2 Mg1 117.9(3)
C11 N3 C5 108.9(4)
C11 N3 C4 113.1(4)
C5 N3 C4 111.6(4)
C11 N3 Mg1 109.0(3)
C5 N3 Mg1 105.1(3)
C4 N3 Mg1 108.8(3)
C6 N4 C7 102.4(4)
C6 N4 C12 107.0(4)
C7 N4 C12 116.4(4)
C6 N4 Mg1 107.5(3)
C7 N4 Mg1 101.1(3)
C12 N4 Mg1 120.8(3)
Mg1 B1 H1 174(4)
Mg1 B1 H2 78(3)
H1 B1 H2 107(5)
Mg1 B1 H3 67(4)
H1 B1 H3 114(6)
H2 B1 H3 109(5)
Mg1 B1 H4 62(4)
H1 B1 H4 113(6)
H2 B1 H4 100(5)
H3 B1 H4 113(6)
C2 C1 N1 115.4(4)
C2 C1 H1E 108.4
N1 C1 H1E 108.4
C2 C1 H1F 108.4
N1 C1 H1F 108.4
H1E C1 H1F 107.5
N2 C2 C1 104.2(4)
N2 C2 H2A 110.9
C1 C2 H2A 110.9
N2 C2 H2B 110.9
C1 C2 H2B 110.9
H2A C2 H2B 108.9
C4 C3 N2 103.1(4)
C4 C3 H3A 111.1
N2 C3 H3A 111.1
C4 C3 H3B 111.1
N2 C3 H3B 111.1
H3A C3 H3B 109.1
C3 C4 N3 119.5(4)
C3 C4 H4A 107.5
N3 C4 H4A 107.5
C3 C4 H4B 107.5
N3 C4 H4B 107.5
H4A C4 H4B 107.0
N3 C5 C6 112.7(4)
N3 C5 H5A 109.0
C6 C5 H5A 109.0
N3 C5 H5B 109.0
C6 C5 H5B 109.0
H5A C5 H5B 107.8
N4 C6 C5 109.0(4)
N4 C6 H6A 109.9
C5 C6 H6A 109.9
N4 C6 H6B 109.9
C5 C6 H6B 109.9
H6A C6 H6B 108.3
C8 C7 N4 106.7(4)
C8 C7 H7A 110.4
N4 C7 H7A 110.4
C8 C7 H7B 110.4
N4 C7 H7B 110.4
H7A C7 H7B 108.6
C7 C8 N1 116.8(4)
C7 C8 H8A 108.1
N1 C8 H8A 108.1
C7 C8 H8B 108.1
N1 C8 H8B 108.1
H8A C8 H8B 107.3
N1 C9 H9A 109.5
N1 C9 H9B 109.5
H9A C9 H9B 109.5
N1 C9 H9C 109.5
H9A C9 H9C 109.5
H9B C9 H9C 109.5
N2 C10 H10A 109.5
N2 C10 H10B 109.5
H10A C10 H10B 109.5
N2 C10 H10C 109.5
H10A C10 H10C 109.5
H10B C10 H10C 109.5
N3 C11 H11A 109.5
N3 C11 H11B 109.5
H11A C11 H11B 109.5
N3 C11 H11C 109.5
H11A C11 H11C 109.5
H11B C11 H11C 109.5
N4 C12 H12A 109.5
N4 C12 H12B 109.5
H12A C12 H12B 109.5
N4 C12 H12C 109.5
H12A C12 H12C 109.5
H12B C12 H12C 109.5
C14 C13 C18 110.9(4)
C14 C13 B2 117.1(4)
C18 C13 B2 132.0(4)
C13 C14 C15 119.7(5)
C13 C14 H14 120.1
C15 C14 H14 120.1
C19 C15 C14 116.8(5)
C19 C15 C16 116.8(5)
C14 C15 C16 126.5(4)
C17 C16 C15 116.7(4)
C17 C16 H16 121.6
C15 C16 H16 121.6
C16 C17 C18 114.7(4)
C16 C17 C20 116.7(4)
C18 C17 C20 128.6(4)
C13 C18 C17 131.4(4)
C13 C18 H18 114.3
C17 C18 H18 114.3
C15 C19 H19A 109.5
C15 C19 H19B 109.5
H19A C19 H19B 109.5
C15 C19 H19C 109.5
H19A C19 H19C 109.5
H19B C19 H19C 109.5
C17 C20 H20A 109.5
C17 C20 H20B 109.5
H20A C20 H20B 109.5
C17 C20 H20C 109.5
H20A C20 H20C 109.5
H20B C20 H20C 109.5
C26 C21 C22 116.2(4)
C26 C21 B2 116.9(4)
C22 C21 B2 126.9(4)
C23 C22 C21 123.7(4)
C23 C22 H22 118.1
C21 C22 H22 118.1
C24 C23 C22 117.6(4)
C24 C23 C27 121.2(4)
C22 C23 C27 121.2(4)
C23 C24 C25 120.6(4)
C23 C24 H24 119.7
C25 C24 H24 119.7
C26 C25 C24 119.0(4)
C26 C25 C28 119.1(4)
C24 C25 C28 121.9(4)
C21 C26 C25 122.6(4)
C21 C26 H26 118.7
C25 C26 H26 118.7
C23 C27 H27A 109.5
C23 C27 H27B 109.5
H27A C27 H27B 109.5
C23 C27 H27C 109.5
H27A C27 H27C 109.5
H27B C27 H27C 109.5
C25 C28 H28A 109.5
C25 C28 H28B 109.5
H28A C28 H28B 109.5
C25 C28 H28C 109.5
H28A C28 H28C 109.5
H28B C28 H28C 109.5
C30 C29 C34 117.4(4)
C30 C29 B2 114.6(4)
C34 C29 B2 127.5(4)
C29 C30 C31 113.2(5)
C29 C30 H30 123.4
C31 C30 H30 123.4
C30 C31 C35 110.8(5)
C30 C31 C32 127.2(4)
C35 C31 C32 122.0(5)
C33 C32 C31 122.5(5)
C33 C32 H32 118.7
C31 C32 H32 118.8
C32 C33 C34 108.3(5)
C32 C33 C36 122.6(4)
C34 C33 C36 128.9(4)
C33 C34 C29 131.3(4)
C33 C34 H34 114.4
C29 C34 H34 114.4
C31 C35 H35A 109.5
C31 C35 H35B 109.5
H35A C35 H35B 109.5
C31 C35 H35C 109.5
H35A C35 H35C 109.5
H35B C35 H35C 109.5
C33 C36 H36A 109.5
C33 C36 H36B 109.5
H36A C36 H36B 109.5
C33 C36 H36C 109.5
H36A C36 H36C 109.5
H36B C36 H36C 109.5
C21 B2 C29 106.0(4)
C21 B2 C37 113.5(4)
C29 B2 C37 97.7(3)
C21 B2 C13 105.8(3)
C29 B2 C13 120.8(4)
C37 B2 C13 113.1(3)
C38 C37 C42 115.4(4)
C38 C37 B2 122.7(4)
C42 C37 B2 121.8(4)
C37 C38 C39 122.1(5)
C37 C38 H38 119.0
C39 C38 H38 119.0
C40 C39 C38 119.8(4)
C40 C39 C43 121.2(5)
C38 C39 C43 119.0(5)
C41 C40 C39 120.3(4)
C41 C40 H40 119.9
C39 C40 H40 119.9
C40 C41 C42 117.9(5)
C40 C41 C44 121.1(4)
C42 C41 C44 121.1(4)
C37 C42 C41 124.5(4)
C37 C42 H42 117.7
C41 C42 H42 117.7
C39 C43 H43A 109.5
C39 C43 H43B 109.5
H43A C43 H43B 109.5
C39 C43 H43C 109.5
H43A C43 H43C 109.5
H43B C43 H43C 109.5
C41 C44 H44A 109.5
C41 C44 H44B 109.5
H44A C44 H44B 109.5
C41 C44 H44C 109.5
H44A C44 H44C 109.5
H44B C44 H44C 109.5

loop_
_geom_bond_atom_site_label_1
_geom_bond_atom_site_label_2
_geom_bond_distance
Mg1 N1 2.053(4)
Mg1 N3 2.099(4)
Mg1 B1 2.335(5)
Mg1 N4 2.346(4)
Mg1 N2 2.521(4)
Mg1 H2 2.38(7)
Mg1 H3 2.14(7)
Mg1 H4 2.07(10)
N1 C9 1.421(6)
N1 C8 1.575(7)
N1 C1 1.646(7)
N2 C2 1.414(6)
N2 C3 1.439(6)
N2 C10 1.508(6)
N3 C11 1.424(6)
N3 C5 1.495(7)
N3 C4 1.695(7)
N4 C6 1.409(6)
N4 C7 1.434(6)
N4 C12 1.635(7)
B1 H1 1.17(8)
B1 H2 1.17(7)
B1 H3 0.96(7)
B1 H4 1.36(9)
C1 C2 1.567(8)
C1 H1E 0.9900
C1 H1F 0.9900
C2 H2A 0.9900
C2 H2B 0.9900
C3 C4 1.430(8)
C3 H3A 0.9900
C3 H3B 0.9900
C4 H4A 0.9900
C4 H4B 0.9900
C5 C6 1.644(8)
C5 H5A 0.9900
C5 H5B 0.9900
C6 H6A 0.9698
C6 H6B 0.9701
C7 C8 1.424(7)
C7 H7A 0.9900
C7 H7B 0.9900
C8 H8A 0.9900
C8 H8B 0.9900
C9 H9A 0.9800
C9 H9B 0.9800
C9 H9C 0.9800
C10 H10A 0.9800
C10 H10B 0.9800
C10 H10C 0.9800
C11 H11A 0.9800
C11 H11B 0.9800
C11 H11C 0.9800
C12 H12A 0.9800
C12 H12B 0.9800
C12 H12C 0.9800
C13 C14 1.368(6)
C13 C18 1.520(7)
C13 B2 1.818(7)
C14 C15 1.511(7)
C14 H14 0.9500
C15 C19 1.453(7)
C15 C16 1.520(8)
C16 C17 1.339(7)
C16 H16 0.9500
C17 C18 1.526(7)
C17 C20 1.642(7)
C18 H18 0.9500
C19 H19A 0.9800
C19 H19B 0.9800
C19 H19C 0.9800
C20 H20A 0.9800
C20 H20B 0.9800
C20 H20C 0.9800
C21 C26 1.357(6)
C21 C22 1.409(6)
C21 B2 1.627(6)
C22 C23 1.385(6)
C22 H22 0.9500
C23 C24 1.369(6)
C23 C27 1.529(6)
C24 C25 1.409(6)
C24 H24 0.9500
C25 C26 1.385(6)
C25 C28 1.472(7)
C26 H26 0.9500
C27 H27A 0.9800
C27 H27B 0.9800
C27 H27C 0.9800
C28 H28A 0.9800
C28 H28B 0.9800
C28 H28C 0.9800
C29 C30 1.307(6)
C29 C34 1.565(7)
C29 B2 1.644(7)
C30 C31 1.392(7)
C30 H30 0.9500
C31 C35 1.415(7)
C31 C32 1.545(8)
C32 C33 1.309(7)
C32 H32 0.9300
C33 C34 1.396(7)
C33 C36 1.669(7)
C34 H34 0.9299
C35 H35A 0.9800
C35 H35B 0.9800
C35 H35C 0.9800
C36 H36A 0.9800
C36 H36B 0.9800
C36 H36C 0.9800
B2 C37 1.648(6)
C37 C38 1.405(6)
C37 C42 1.411(7)
C38 C39 1.423(7)
C38 H38 0.9500
C39 C40 1.403(8)
C39 C43 1.525(7)
C40 C41 1.397(7)
C40 H40 0.9500
C41 C42 1.413(7)
C41 C44 1.520(8)
C42 H42 0.9500
C43 H43A 0.9800
C43 H43B 0.9800
C43 H43C 0.9800
C44 H44A 0.9800
C44 H44B 0.9800
C44 H44C 0.9800

loop_
_geom_torsion_atom_site_label_1
_geom_torsion_atom_site_label_2
_geom_torsion_atom_site_label_3
_geom_torsion_atom_site_label_4
_geom_torsion
C9 N1 C1 C2 71.1(5)
C8 N1 C1 C2 -165.3(4)
Mg1 N1 C1 C2 -50.2(5)
C3 N2 C2 C1 89.0(4)
C10 N2 C2 C1 -156.2(4)
Mg1 N2 C2 C1 -28.6(4)
N1 C1 C2 N2 52.0(5)
C2 N2 C3 C4 -162.2(4)
C10 N2 C3 C4 88.2(5)
Mg1 N2 C3 C4 -43.2(4)
N2 C3 C4 N3 53.2(6)
C11 N3 C4 C3 -155.7(5)
C5 N3 C4 C3 81.1(6)
Mg1 N3 C4 C3 -34.4(6)
C11 N3 C5 C6 68.5(5)
C4 N3 C5 C6 -166.0(4)
Mg1 N3 C5 C6 -48.2(5)
C7 N4 C6 C5 78.4(5)
C12 N4 C6 C5 -158.8(4)
Mg1 N4 C6 C5 -27.7(5)
N3 C5 C6 N4 53.6(6)
C6 N4 C7 C8 -159.3(5)
C12 N4 C7 C8 84.3(5)
Mg1 N4 C7 C8 -48.5(5)
N4 C7 C8 N1 62.1(6)
C9 N1 C8 C7 -153.9(5)
C1 N1 C8 C7 81.1(6)
Mg1 N1 C8 C7 -36.3(6)
C18 C13 C14 C15 -1.2(6)
B2 C13 C14 C15 -179.9(4)
C13 C14 C15 C19 -178.8(4)
C13 C14 C15 C16 0.6(7)
C19 C15 C16 C17 -179.3(4)
C14 C15 C16 C17 1.3(7)
C15 C16 C17 C18 -2.1(6)
C15 C16 C17 C20 178.7(4)
C14 C13 C18 C17 0.3(6)
B2 C13 C18 C17 178.6(4)
C16 C17 C18 C13 1.6(7)
C20 C17 C18 C13 -179.3(4)
C26 C21 C22 C23 1.3(6)
B2 C21 C22 C23 -177.2(4)
C21 C22 C23 C24 3.1(6)
C21 C22 C23 C27 -175.5(4)
C22 C23 C24 C25 -4.2(6)
C27 C23 C24 C25 174.4(4)
C23 C24 C25 C26 1.0(6)
C23 C24 C25 C28 179.4(4)
C22 C21 C26 C25 -4.7(6)
B2 C21 C26 C25 174.0(4)
C24 C25 C26 C21 3.7(7)
C28 C25 C26 C21 -174.7(4)
C34 C29 C30 C31 -1.9(5)
B2 C29 C30 C31 -175.0(4)
C29 C30 C31 C35 179.2(4)
C29 C30 C31 C32 1.8(6)
C30 C31 C32 C33 0.4(7)
C35 C31 C32 C33 -176.9(5)
C31 C32 C33 C34 -1.8(6)
C31 C32 C33 C36 173.8(4)
C32 C33 C34 C29 1.6(7)
C36 C33 C34 C29 -173.6(4)
C30 C29 C34 C33 0.4(7)
B2 C29 C34 C33 172.5(4)
C26 C21 B2 C29 174.4(4)
C22 C21 B2 C29 -7.0(6)
C26 C21 B2 C37 68.4(5)
C22 C21 B2 C37 -113.1(5)
C26 C21 B2 C13 -56.2(5)
C22 C21 B2 C13 122.3(4)
C30 C29 B2 C21 104.3(4)
C34 C29 B2 C21 -68.0(5)
C30 C29 B2 C37 -138.5(4)
C34 C29 B2 C37 49.2(5)
C30 C29 B2 C13 -15.8(5)
C34 C29 B2 C13 172.0(4)
C14 C13 B2 C21 -166.0(4)
C18 C13 B2 C21 15.7(6)
C14 C13 B2 C29 -45.9(5)
C18 C13 B2 C29 135.9(5)
C14 C13 B2 C37 69.2(5)
C18 C13 B2 C37 -109.1(5)
C21 B2 C37 C38 -153.9(4)
C29 B2 C37 C38 94.8(5)
C13 B2 C37 C38 -33.4(6)
C21 B2 C37 C42 31.0(6)
C29 B2 C37 C42 -80.3(5)
C13 B2 C37 C42 151.5(4)
C42 C37 C38 C39 2.9(7)
B2 C37 C38 C39 -172.5(4)
C37 C38 C39 C40 -1.4(7)
C37 C38 C39 C43 179.8(5)
C38 C39 C40 C41 -1.1(7)
C43 C39 C40 C41 177.7(5)
C39 C40 C41 C42 1.8(7)
C39 C40 C41 C44 -178.6(5)
C38 C37 C42 C41 -2.1(7)
B2 C37 C42 C41 173.3(4)
C40 C41 C42 C37 -0.2(7)
C44 C41 C42 C37 -179.8(5)
